data_7026126
loop_
_publ_author_name
'D\'iez-Gonz\'alez, Silvia'
'Escudero-Ad\'an, Eduardo C'
'Benet-Buchholz, Jordi'
'Stevens, Edwin D.'
'Slawin, Alexandra M. Z.'
'Nolan, Steven P.'

_publ_section_title
;
 [(NHC)CuX] complexes: synthesis, characterization and catalytic
 activities in reduction reactions and Click chemistry. On the advantage
 of using well-defined catalytic systems.
;
_journal_issue 32
_journal_name_full 'Dalton transactions (Cambridge, England : 2003)'
_journal_page_first 7595
_journal_page_last 7606
_journal_paper_doi 10.1039/c0dt00218f
_journal_volume 39
_journal_year 2010
_chemical_absolute_configuration ad
_chemical_formula_sum 'C23 H32 Br Cu N2'
_chemical_formula_weight 479.96
_chemical_name_systematic
;
?
;
_space_group_IT_number 33
_symmetry_cell_setting orthorhombic
_symmetry_space_group_name_Hall 'P 2c -2n'
_symmetry_space_group_name_H-M 'P n a 21'
_atom_sites_solution_hydrogens geom
_atom_sites_solution_primary direct
_atom_sites_solution_secondary difmap
_audit_creation_method SHELXL-97
_cell_angle_alpha 90.00
_cell_angle_beta 90.00
_cell_angle_gamma 90.00
_cell_formula_units_Z 4
_cell_length_a 11.5621(5)
_cell_length_b 26.7715(12)
_cell_length_c 6.4838(3)
_cell_measurement_reflns_used 8107
_cell_measurement_temperature 100(2)
_cell_measurement_theta_max 35.20
_cell_measurement_theta_min 3.04
_cell_volume 2006.96(16)
_computing_cell_refinement 'Bruker APEX2 v2008.6-1'
_computing_data_collection 'Bruker APEX2 v2008.6-1'
_computing_data_reduction 'Bruker SAINT V7.60A'
_computing_molecular_graphics 'Bruker SHELXTL'
_computing_publication_material 'Bruker SHELXTL'
_computing_structure_refinement 'SHELXS-97 (Sheldrick, 2008)'
_computing_structure_solution 'SHELXS-97 (Sheldrick, 2008)'
_diffrn_ambient_temperature 100(2)
_diffrn_detector_area_resol_mean 512
_diffrn_detector_type '4K CCD area detector APEX II'
_diffrn_measured_fraction_theta_full 0.973
_diffrn_measured_fraction_theta_max 0.973
_diffrn_measurement_device_type 'Kappa 4-axis goniometer bruker-nonius'
_diffrn_measurement_method
;
Fullsphere data collection, phi and omega scans
;
_diffrn_measurement_specimen_support 'magnetic support whith 10 micron nylon fiber cryoloop'
_diffrn_radiation_monochromator 'Multilayer Montel 200 mirrors'
_diffrn_radiation_type MoK\a
_diffrn_radiation_wavelength 0.71073
_diffrn_reflns_av_R_equivalents 0.0624
_diffrn_reflns_av_sigmaI/netI 0.0740
_diffrn_reflns_limit_h_max 19
_diffrn_reflns_limit_h_min -15
_diffrn_reflns_limit_k_max 44
_diffrn_reflns_limit_k_min -42
_diffrn_reflns_limit_l_max 10
_diffrn_reflns_limit_l_min -5
_diffrn_reflns_number 22474
_diffrn_reflns_theta_full 36.37
_diffrn_reflns_theta_max 36.37
_diffrn_reflns_theta_min 2.88
_diffrn_source 'rotating anode X-ray tube'
_diffrn_source_current 70
_diffrn_source_power 50
_diffrn_source_size '3 mm x 0.3 mm fine focus'
_diffrn_source_type 'Bruker-Nonius FR 591'
_exptl_absorpt_coefficient_mu 3.090
_exptl_absorpt_correction_T_max 1.0000
_exptl_absorpt_correction_T_min 0.5200
_exptl_absorpt_correction_type empirical
_exptl_absorpt_process_details
;
SADABS Version 2008/1 Bruker-Nonius
Blessing, Acta Cryst. (1995) A51 33-38
;
_exptl_crystal_colour colorless
_exptl_crystal_density_diffrn 1.588
_exptl_crystal_density_method 'not measured'
_exptl_crystal_description plate
_exptl_crystal_F_000 992
_exptl_crystal_size_max 0.30
_exptl_crystal_size_mid 0.20
_exptl_crystal_size_min 0.02
_refine_diff_density_max 3.148
_refine_diff_density_min -2.515
_refine_diff_density_rms 0.238
_refine_ls_abs_structure_details 'Flack H D (1983), Acta Cryst. A39, 876-881'
_refine_ls_abs_structure_Flack 0.22(3)
_refine_ls_extinction_method none
_refine_ls_goodness_of_fit_ref 1.185
_refine_ls_hydrogen_treatment noref
_refine_ls_matrix_type full
_refine_ls_number_parameters 245
_refine_ls_number_reflns 6889
_refine_ls_number_restraints 1
_refine_ls_restrained_S_all 1.185
_refine_ls_R_factor_all 0.0946
_refine_ls_R_factor_gt 0.0843
_refine_ls_shift/su_max 0.000
_refine_ls_shift/su_mean 0.000
_refine_ls_structure_factor_coef Fsqd
_refine_ls_weighting_details 'calc w=1/[\s^2^(Fo^2^)+(0.0604P)^2^+20.9496P] where P=(Fo^2^+2Fc^2^)/3'
_refine_ls_weighting_scheme calc
_refine_ls_wR_factor_gt 0.2173
_refine_ls_wR_factor_ref 0.2223
_reflns_number_gt 6059
_reflns_number_total 6889
_reflns_threshold_expression >2sigma(I)
_cod_data_source_file c0dt00218f.txt
_cod_data_source_block sd018pna21
_cod_depositor_comments
;
The following automatic conversions were performed:
'_diffrn_measurement_specimen_suppport' tag replaced with
'_diffrn_measurement_specimen_support'.

Automatic conversion script
Id: cif_correct_tags 1440 2010-10-19 06:21:57Z saulius 

The following automatic conversions were performed:

'_symmetry_cell_setting' value 'Orthorhombic' changed to
'orthorhombic' according to
/home/saulius/struct/CIF-dictionaries/cif_core.dic dictionary named
'cif_core.dic' version 2.4.2 from 2011-04-26.

Automatic conversion script
Id: cif_fix_values 1891 2012-01-12 08:04:46Z andrius 
;
_cod_original_sg_symbol_H-M Pna2(1)
_cod_database_code 7026126

loop_
_symmetry_equiv_pos_as_xyz
'x, y, z'
'-x, -y, z+1/2'
'x+1/2, -y+1/2, z'
'-x+1/2, y+1/2, z+1/2'

loop_
_atom_site_label
_atom_site_type_symbol
_atom_site_fract_x
_atom_site_fract_y
_atom_site_fract_z
_atom_site_U_iso_or_equiv
_atom_site_adp_type
_atom_site_occupancy
_atom_site_symmetry_multiplicity
_atom_site_calc_flag
_atom_site_refinement_flags
Br1 Br -0.47932(6) -0.15239(3) 0.50922(15) 0.02061(16) Uani 1 1 d .
Cu1 Cu -0.37013(7) -0.16094(3) 0.22631(14) 0.01218(15) Uani 1 1 d .
C1 C -0.2805(5) -0.1652(2) -0.0209(10) 0.0093(10) Uani 1 1 d .
N1 N -0.2525(4) -0.20625(19) -0.1309(9) 0.0094(8) Uani 1 1 d .
N2 N -0.2371(4) -0.12609(19) -0.1316(9) 0.0092(8) Uani 1 1 d .
C2 C -0.1908(5) -0.1939(2) -0.3067(10) 0.0107(10) Uani 1 1 d .
H2 H -0.1603 -0.2163 -0.4065 0.013 Uiso 1 1 calc R
C3 C -0.1826(5) -0.1430(2) -0.3075(10) 0.0111(10) Uani 1 1 d .
H3 H -0.1462 -0.1230 -0.4098 0.013 Uiso 1 1 calc R
C4 C -0.2820(5) -0.2584(2) -0.0673(11) 0.0099(10) Uani 1 1 d .
C5 C -0.2267(5) -0.2711(2) 0.1401(11) 0.0123(10) Uani 1 1 d .
H5A H -0.2556 -0.2479 0.2473 0.015 Uiso 1 1 calc R
H5B H -0.1417 -0.2672 0.1307 0.015 Uiso 1 1 calc R
C6 C -0.2563(6) -0.3251(3) 0.2002(12) 0.0154(12) Uani 1 1 d .
H6 H -0.2203 -0.3331 0.3365 0.018 Uiso 1 1 calc R
C7 C -0.2085(6) -0.3608(2) 0.0355(12) 0.0150(12) Uani 1 1 d .
H7A H -0.2259 -0.3958 0.0737 0.018 Uiso 1 1 calc R
H7B H -0.1235 -0.3570 0.0251 0.018 Uiso 1 1 calc R
C8 C -0.2658(6) -0.3480(2) -0.1742(12) 0.0142(11) Uani 1 1 d .
H8 H -0.2354 -0.3711 -0.2826 0.017 Uiso 1 1 calc R
C9 C -0.3970(5) -0.3542(3) -0.1576(13) 0.0157(12) Uani 1 1 d .
H9A H -0.4162 -0.3892 -0.1214 0.019 Uiso 1 1 calc R
H9B H -0.4339 -0.3462 -0.2915 0.019 Uiso 1 1 calc R
C10 C -0.4423(5) -0.3186(2) 0.0105(14) 0.0139(10) Uani 1 1 d .
H10 H -0.5279 -0.3226 0.0247 0.017 Uiso 1 1 calc R
C11 C -0.4140(5) -0.2644(2) -0.0535(11) 0.0112(10) Uani 1 1 d .
H11A H -0.4496 -0.2569 -0.1889 0.013 Uiso 1 1 calc R
H11B H -0.4457 -0.2408 0.0494 0.013 Uiso 1 1 calc R
C12 C -0.2375(5) -0.2947(2) -0.2329(11) 0.0129(11) Uani 1 1 d .
H12A H -0.2738 -0.2866 -0.3671 0.015 Uiso 1 1 calc R
H12B H -0.1527 -0.2909 -0.2479 0.015 Uiso 1 1 calc R
C13 C -0.3841(7) -0.3294(3) 0.2170(17) 0.0241(15) Uani 1 1 d .
H13A H -0.4127 -0.3055 0.3216 0.029 Uiso 1 1 calc R
H13B H -0.4047 -0.3635 0.2630 0.029 Uiso 1 1 calc R
C14 C -0.2458(5) -0.0730(2) -0.0682(11) 0.0105(10) Uani 1 1 d .
C15 C -0.1814(6) -0.0646(2) 0.1359(11) 0.0119(10) Uani 1 1 d .
H15A H -0.2162 -0.0856 0.2451 0.014 Uiso 1 1 calc R
H15B H -0.0994 -0.0745 0.1201 0.014 Uiso 1 1 calc R
C16 C -0.1884(6) -0.0098(2) 0.1984(12) 0.0153(11) Uani 1 1 d .
H16 H -0.1463 -0.0047 0.3316 0.018 Uiso 1 1 calc R
C17 C -0.1338(6) 0.0227(3) 0.0319(13) 0.0180(12) Uani 1 1 d .
H17A H -0.0515 0.0135 0.0141 0.022 Uiso 1 1 calc R
H17B H -0.1376 0.0583 0.0730 0.022 Uiso 1 1 calc R
C18 C -0.1989(6) 0.0150(3) -0.1717(12) 0.0161(12) Uani 1 1 d .
H18 H -0.1628 0.0362 -0.2811 0.019 Uiso 1 1 calc R
C19 C -0.3260(7) 0.0305(3) -0.1438(13) 0.0183(13) Uani 1 1 d .
H19A H -0.3303 0.0660 -0.1021 0.022 Uiso 1 1 calc R
H19B H -0.3680 0.0265 -0.2758 0.022 Uiso 1 1 calc R
C20 C -0.3819(5) -0.0024(2) 0.0220(14) 0.0146(11) Uani 1 1 d .
H20 H -0.4650 0.0072 0.0388 0.018 Uiso 1 1 calc R
C21 C -0.3740(5) -0.0573(2) -0.0443(12) 0.0132(10) Uani 1 1 d .
H21A H -0.4149 -0.0620 -0.1771 0.016 Uiso 1 1 calc R
H21B H -0.4119 -0.0787 0.0603 0.016 Uiso 1 1 calc R
C22 C -0.1912(5) -0.0401(2) -0.2352(11) 0.0128(11) Uani 1 1 d .
H22A H -0.2321 -0.0452 -0.3677 0.015 Uiso 1 1 calc R
H22B H -0.1091 -0.0496 -0.2546 0.015 Uiso 1 1 calc R
C23 C -0.3186(6) 0.0044(2) 0.2270(13) 0.0166(11) Uani 1 1 d .
H23A H -0.3540 -0.0172 0.3336 0.020 Uiso 1 1 calc R
H23B H -0.3250 0.0396 0.2730 0.020 Uiso 1 1 calc R

loop_
_atom_site_aniso_label
_atom_site_aniso_U_11
_atom_site_aniso_U_22
_atom_site_aniso_U_33
_atom_site_aniso_U_23
_atom_site_aniso_U_13
_atom_site_aniso_U_12
Br1 0.0121(2) 0.0396(4) 0.0102(3) 0.0003(3) 0.0033(2) -0.0003(2)
Cu1 0.0115(3) 0.0160(3) 0.0090(3) 0.0001(3) 0.0039(3) -0.0003(2)
C1 0.014(2) 0.008(2) 0.006(3) 0.0011(17) -0.0038(17) 0.0009(17)
N1 0.0072(18) 0.011(2) 0.010(2) -0.0003(17) 0.0029(16) -0.0009(15)
N2 0.0090(18) 0.011(2) 0.007(2) 0.0009(17) 0.0010(15) -0.0008(16)
C2 0.0097(19) 0.018(2) 0.005(3) -0.0024(19) 0.0019(17) -0.0005(18)
C3 0.0076(19) 0.020(2) 0.006(3) 0.002(2) 0.0016(17) -0.0003(18)
C4 0.0040(17) 0.014(2) 0.012(3) -0.001(2) -0.0015(17) -0.0036(17)
C5 0.013(2) 0.013(2) 0.010(3) 0.000(2) -0.0032(19) 0.0026(19)
C6 0.017(2) 0.019(3) 0.010(3) 0.002(2) -0.004(2) -0.001(2)
C7 0.017(2) 0.015(2) 0.013(3) 0.002(2) -0.002(2) 0.002(2)
C8 0.013(2) 0.015(3) 0.015(3) -0.001(2) 0.003(2) -0.001(2)
C9 0.009(2) 0.019(3) 0.019(3) -0.005(2) -0.001(2) -0.001(2)
C10 0.0088(18) 0.019(3) 0.014(3) 0.000(3) 0.002(2) -0.0022(18)
C11 0.009(2) 0.009(2) 0.015(3) 0.002(2) 0.0011(19) 0.0014(17)
C12 0.010(2) 0.018(2) 0.011(3) -0.001(2) -0.0004(18) 0.0037(19)
C13 0.036(4) 0.017(3) 0.019(4) 0.005(3) 0.001(3) -0.011(3)
C14 0.014(2) 0.009(2) 0.009(3) 0.0015(19) 0.0015(19) 0.0004(18)
C15 0.016(2) 0.012(2) 0.008(3) 0.0003(19) -0.002(2) -0.002(2)
C16 0.018(2) 0.018(3) 0.010(3) 0.001(2) 0.000(2) -0.004(2)
C17 0.018(2) 0.019(3) 0.017(3) -0.001(3) 0.004(3) -0.006(2)
C18 0.022(3) 0.015(3) 0.011(3) -0.001(2) 0.007(2) -0.003(2)
C19 0.022(3) 0.019(3) 0.015(3) 0.004(2) 0.001(2) 0.001(2)
C20 0.014(2) 0.013(2) 0.017(3) 0.001(2) 0.003(2) 0.0012(18)
C21 0.010(2) 0.015(2) 0.015(3) 0.001(2) -0.0006(19) -0.0018(19)
C22 0.015(2) 0.012(2) 0.011(3) 0.0023(19) 0.0022(19) 0.0001(19)
C23 0.023(3) 0.016(2) 0.011(3) -0.005(3) 0.004(3) 0.003(2)

loop_
_atom_type_symbol
_atom_type_description
_atom_type_scat_dispersion_real
_atom_type_scat_dispersion_imag
_atom_type_scat_source
C C 0.0033 0.0016 'International Tables Vol C Tables 4.2.6.8 and 6.1.1.4'
H H 0.0000 0.0000 'International Tables Vol C Tables 4.2.6.8 and 6.1.1.4'
N N 0.0061 0.0033 'International Tables Vol C Tables 4.2.6.8 and 6.1.1.4'
Cu Cu 0.3201 1.2651 'International Tables Vol C Tables 4.2.6.8 and 6.1.1.4'
Br Br -0.2901 2.4595 'International Tables Vol C Tables 4.2.6.8 and 6.1.1.4'

loop_
_geom_angle_atom_site_label_1
_geom_angle_atom_site_label_2
_geom_angle_atom_site_label_3
_geom_angle
C1 Cu1 Br1 177.02(17)
N1 C1 N2 105.0(5)
N1 C1 Cu1 128.4(4)
N2 C1 Cu1 126.5(4)
C1 N1 C2 111.3(5)
C1 N1 C4 124.1(5)
C2 N1 C4 124.6(5)
C1 N2 C3 110.6(5)
C1 N2 C14 124.3(5)
C3 N2 C14 125.0(5)
C3 C2 N1 106.1(5)
C2 C3 N2 106.9(5)
N1 C4 C5 110.8(5)
N1 C4 C12 108.8(5)
C5 C4 C12 109.5(5)
N1 C4 C11 109.8(5)
C5 C4 C11 110.0(5)
C12 C4 C11 107.9(5)
C4 C5 C6 109.8(5)
C13 C6 C7 111.2(6)
C13 C6 C5 108.2(5)
C7 C6 C5 109.2(6)
C6 C7 C8 108.6(5)
C12 C8 C9 109.5(5)
C12 C8 C7 109.7(6)
C9 C8 C7 109.8(6)
C8 C9 C10 108.6(5)
C13 C10 C9 110.8(6)
C13 C10 C11 108.6(6)
C9 C10 C11 108.6(6)
C4 C11 C10 108.9(5)
C8 C12 C4 110.4(6)
C6 C13 C10 111.1(7)
N2 C14 C22 109.1(5)
N2 C14 C15 110.2(5)
C22 C14 C15 109.0(5)
N2 C14 C21 110.6(5)
C22 C14 C21 108.1(5)
C15 C14 C21 109.8(5)
C16 C15 C14 110.1(5)
C17 C16 C15 109.8(6)
C17 C16 C23 110.2(6)
C15 C16 C23 108.4(5)
C16 C17 C18 109.3(5)
C17 C18 C22 109.3(6)
C17 C18 C19 109.4(6)
C22 C18 C19 110.2(6)
C20 C19 C18 109.4(6)
C23 C20 C19 109.8(6)
C23 C20 C21 109.2(5)
C19 C20 C21 109.2(6)
C20 C21 C14 110.1(5)
C14 C22 C18 109.8(5)
C20 C23 C16 109.3(6)

loop_
_geom_bond_atom_site_label_1
_geom_bond_atom_site_label_2
_geom_bond_distance
Br1 Cu1 2.2386(12)
Cu1 C1 1.912(6)
C1 N1 1.350(8)
C1 N2 1.365(8)
N1 C2 1.385(8)
N1 C4 1.495(8)
N2 C3 1.379(8)
N2 C14 1.484(8)
C2 C3 1.367(9)
C4 C5 1.528(9)
C4 C12 1.536(9)
C4 C11 1.538(8)
C5 C6 1.536(10)
C6 C13 1.486(11)
C6 C7 1.535(11)
C7 C8 1.550(11)
C8 C12 1.512(9)
C8 C9 1.531(9)
C9 C10 1.539(11)
C10 C13 1.526(13)
C10 C11 1.546(9)
C14 C22 1.532(9)
C14 C15 1.535(9)
C14 C21 1.548(8)
C15 C16 1.525(9)
C16 C17 1.523(10)
C16 C23 1.563(10)
C17 C18 1.533(11)
C18 C22 1.535(9)
C18 C19 1.537(10)
C19 C20 1.532(11)
C20 C23 1.529(12)
C20 C21 1.535(9)

loop_
_geom_torsion_atom_site_label_1
_geom_torsion_atom_site_label_2
_geom_torsion_atom_site_label_3
_geom_torsion_atom_site_label_4
_geom_torsion
Br1 Cu1 C1 N1 -140(3)
Br1 Cu1 C1 N2 35(4)
N2 C1 N1 C2 1.0(7)
Cu1 C1 N1 C2 177.1(4)
N2 C1 N1 C4 179.5(5)
Cu1 C1 N1 C4 -4.3(9)
N1 C1 N2 C3 -0.2(7)
Cu1 C1 N2 C3 -176.5(4)
N1 C1 N2 C14 -179.2(5)
Cu1 C1 N2 C14 4.6(8)
C1 N1 C2 C3 -1.4(7)
C4 N1 C2 C3 -179.9(5)
N1 C2 C3 N2 1.2(7)
C1 N2 C3 C2 -0.6(7)
C14 N2 C3 C2 178.3(5)
C1 N1 C4 C5 -60.4(7)
C2 N1 C4 C5 117.9(6)
C1 N1 C4 C12 179.2(5)
C2 N1 C4 C12 -2.5(7)
C1 N1 C4 C11 61.3(8)
C2 N1 C4 C11 -120.4(6)
N1 C4 C5 C6 -179.0(5)
C12 C4 C5 C6 -59.0(6)
C11 C4 C5 C6 59.4(7)
C4 C5 C6 C13 -60.5(8)
C4 C5 C6 C7 60.7(7)
C13 C6 C7 C8 58.7(8)
C5 C6 C7 C8 -60.6(7)
C6 C7 C8 C12 60.4(7)
C6 C7 C8 C9 -60.0(7)
C12 C8 C9 C10 -60.6(8)
C7 C8 C9 C10 59.9(7)
C8 C9 C10 C13 -58.1(7)
C8 C9 C10 C11 61.2(7)
N1 C4 C11 C10 179.5(6)
C5 C4 C11 C10 -58.3(7)
C12 C4 C11 C10 61.1(7)
C13 C10 C11 C4 58.3(8)
C9 C10 C11 C4 -62.2(7)
C9 C8 C12 C4 61.0(7)
C7 C8 C12 C4 -59.5(6)
N1 C4 C12 C8 -180.0(5)
C5 C4 C12 C8 58.8(6)
C11 C4 C12 C8 -60.9(7)
C7 C6 C13 C10 -57.8(8)
C5 C6 C13 C10 62.2(8)
C9 C10 C13 C6 57.4(7)
C11 C10 C13 C6 -61.8(8)
C1 N2 C14 C22 -177.9(5)
C3 N2 C14 C22 3.3(8)
C1 N2 C14 C15 62.5(7)
C3 N2 C14 C15 -116.3(6)
C1 N2 C14 C21 -59.2(8)
C3 N2 C14 C21 122.1(6)
N2 C14 C15 C16 178.8(5)
C22 C14 C15 C16 59.1(7)
C21 C14 C15 C16 -59.1(7)
C14 C15 C16 C17 -59.9(7)
C14 C15 C16 C23 60.5(7)
C15 C16 C17 C18 60.0(7)
C23 C16 C17 C18 -59.3(7)
C16 C17 C18 C22 -60.1(7)
C16 C17 C18 C19 60.7(7)
C17 C18 C19 C20 -61.1(8)
C22 C18 C19 C20 59.2(8)
C18 C19 C20 C23 60.5(8)
C18 C19 C20 C21 -59.2(8)
C23 C20 C21 C14 -59.3(7)
C19 C20 C21 C14 60.8(8)
N2 C14 C21 C20 179.8(6)
C22 C14 C21 C20 -60.8(7)
C15 C14 C21 C20 57.9(7)
N2 C14 C22 C18 -179.7(5)
C15 C14 C22 C18 -59.3(7)
C21 C14 C22 C18 60.0(7)
C17 C18 C22 C14 60.2(7)
C19 C18 C22 C14 -60.1(7)
C19 C20 C23 C16 -58.6(7)
C21 C20 C23 C16 61.1(7)
C17 C16 C23 C20 58.5(7)
C15 C16 C23 C20 -61.7(7)
